data_1558039
loop_
_publ_author_name
'Zhao, Xiangxiang'
'Chen, Zhongtao'
'Li, Hao'
'Ma, Yuguo'

_publ_section_title
;
 Stereoselectivity Inversion: Isospecific Propylene Polymerization
 Catalyzed by Rigid Cyclic Bis(phenoxyaldimine) Titanium Complexes
;
_journal_issue 10
_journal_name_full Macromolecules
_journal_page_first 3806
_journal_page_last 3813
_journal_paper_doi 10.1021/acs.macromol.0c00468
_journal_volume 53
_journal_year 2020
_chemical_formula_sum 'C58 H38 F8 N2 O4'
_chemical_formula_weight 978.90
_space_group_crystal_system triclinic
_space_group_IT_number 2
_space_group_name_Hall '-P 1'
_space_group_name_H-M_alt 'P -1'
_atom_sites_solution_hydrogens geom
_audit_creation_method SHELXL-2014/7
_cell_angle_alpha 100.549(5)
_cell_angle_beta 116.109(6)
_cell_angle_gamma 96.443(5)
_cell_formula_units_Z 2
_cell_length_a 13.8753(8)
_cell_length_b 15.2122(8)
_cell_length_c 15.5548(8)
_cell_measurement_reflns_used 7435
_cell_measurement_temperature 179.99(10)
_cell_measurement_theta_max 27.2990
_cell_measurement_theta_min 1.9300
_cell_volume 2828.4(3)
_computing_structure_refinement 'SHELXL-2014/7 (Sheldrick, 2014)'
_diffrn_ambient_environment N~2~
_diffrn_ambient_temperature 179.99(10)
_diffrn_detector 'CCD plate'
_diffrn_measured_fraction_theta_full 0.996
_diffrn_measured_fraction_theta_max 0.996
_diffrn_measurement_device 'four-circle diffractometer'
_diffrn_measurement_device_type 'XtaLAB AFC12 (RINC): Kappa single'
_diffrn_radiation_monochromator graphite
_diffrn_radiation_probe x-ray
_diffrn_radiation_type 'Mo K\a'
_diffrn_radiation_wavelength 0.71073
_diffrn_reflns_av_R_equivalents 0.0401
_diffrn_reflns_av_unetI/netI 0.0497
_diffrn_reflns_Laue_measured_fraction_full 0.996
_diffrn_reflns_Laue_measured_fraction_max 0.996
_diffrn_reflns_limit_h_max 16
_diffrn_reflns_limit_h_min -16
_diffrn_reflns_limit_k_max 18
_diffrn_reflns_limit_k_min -17
_diffrn_reflns_limit_l_max 18
_diffrn_reflns_limit_l_min -18
_diffrn_reflns_number 28399
_diffrn_reflns_point_group_measured_fraction_full 0.996
_diffrn_reflns_point_group_measured_fraction_max 0.996
_diffrn_reflns_theta_full 25.025
_diffrn_reflns_theta_max 25.025
_diffrn_reflns_theta_min 1.932
_diffrn_source 'fine-focus sealed X-ray tube'
_diffrn_source_type 'Enhance (Mo) X-ray Source'
_exptl_absorpt_coefficient_mu 0.090
_exptl_absorpt_correction_T_max 1.00000
_exptl_absorpt_correction_T_min 0.82762
_exptl_absorpt_correction_type multi-scan
_exptl_absorpt_process_details
;
CrysAlisPro 1.171.39.29a (Rigaku Oxford Diffraction, 2015)
Empirical absorption correction using spherical harmonics,
 implemented in SCALE3 ABSPACK scaling algorithm.
;
_exptl_crystal_colour yellow
_exptl_crystal_density_diffrn 1.149
_exptl_crystal_description rod-like
_exptl_crystal_F_000 1008
_exptl_crystal_size_max 0.5
_exptl_crystal_size_mid 0.15
_exptl_crystal_size_min 0.1
_refine_diff_density_max 0.517
_refine_diff_density_min -0.322
_refine_diff_density_rms 0.070
_refine_ls_extinction_method none
_refine_ls_goodness_of_fit_ref 1.043
_refine_ls_hydrogen_treatment constr
_refine_ls_matrix_type full
_refine_ls_number_parameters 657
_refine_ls_number_reflns 9958
_refine_ls_number_restraints 0
_refine_ls_restrained_S_all 1.043
_refine_ls_R_factor_all 0.1280
_refine_ls_R_factor_gt 0.0901
_refine_ls_shift/su_max 0.000
_refine_ls_shift/su_mean 0.000
_refine_ls_structure_factor_coef Fsqd
_refine_ls_weighting_details 'w=1/[\s^2^(Fo^2^)+(0.0300P)^2^+11.0000P] where P=(Fo^2^+2Fc^2^)/3'
_refine_ls_weighting_scheme calc
_refine_ls_wR_factor_gt 0.1959
_refine_ls_wR_factor_ref 0.2140
_reflns_Friedel_coverage 0.000
_reflns_number_gt 6461
_reflns_number_total 9958
_reflns_threshold_expression 'I > 2\s(I)'
_cod_data_source_file ma0c00468_si_003.cif
_cod_data_source_block 3_sq
_cod_depositor_comments
;Adding full bibliography for 1558039--1558041.cif.

 Adding full bibliography for 1558039--1558041.cif.
;
_cod_database_code 1558039
_shelx_shelxl_version_number 2014/7
_shelx_space_group_comment
;
The symmetry employed for this shelxl refinement is uniquely defined
by the following loop, which should always be used as a source of
symmetry information in preference to the above space-group names.
They are only intended as comments.
;

loop_
_space_group_symop_operation_xyz
'x, y, z'
'-x, -y, -z'

loop_
_atom_site_label
_atom_site_type_symbol
_atom_site_fract_x
_atom_site_fract_y
_atom_site_fract_z
_atom_site_U_iso_or_equiv
_atom_site_adp_type
_atom_site_occupancy
_atom_site_site_symmetry_order
_atom_site_calc_flag
_atom_site_refinement_flags_posn
_atom_site_refinement_flags_adp
_atom_site_refinement_flags_occupancy
_atom_site_disorder_assembly
_atom_site_disorder_group
F1 F 0.7818(2) 0.7801(2) 1.0149(2) 0.0563(8) Uani 1 1 d . . . . .
F2 F 0.8041(2) 0.8199(2) 0.8663(2) 0.0594(8) Uani 1 1 d . . . . .
F3 F 0.4185(2) 0.7811(2) 0.6806(2) 0.0590(8) Uani 1 1 d . . . . .
F4 F 0.3959(2) 0.7307(2) 0.8248(2) 0.0549(8) Uani 1 1 d . . . . .
F5 F 0.3903(2) 0.69102(18) 0.26578(19) 0.0430(7) Uani 1 1 d . . . . .
F6 F 0.5490(2) 0.64426(18) 0.41031(19) 0.0450(7) Uani 1 1 d . . . . .
F7 F 0.3188(2) 0.5999(2) 0.5579(2) 0.0556(8) Uani 1 1 d . . . . .
F8 F 0.1630(2) 0.6514(2) 0.4158(2) 0.0593(8) Uani 1 1 d . . . . .
O1 O 0.7450(3) 0.6096(3) 0.6312(3) 0.0577(10) Uani 1 1 d . . . . .
H1A H 0.6835 0.6147 0.5932 0.087 Uiso 1 1 calc R U . . .
O2 O 0.7726(3) 0.8193(3) 0.6223(3) 0.0588(10) Uani 1 1 d . . . . .
H2A H 0.7741 0.7656 0.6037 0.088 Uiso 1 1 calc R U . . .
O3 O 0.6827(3) 0.6141(2) 1.0012(2) 0.0468(9) Uani 1 1 d . . . . .
O4 O 0.3080(3) 0.8415(2) 0.2901(2) 0.0473(8) Uani 1 1 d . . . . .
N1 N 0.5367(3) 0.6061(3) 0.5658(3) 0.0394(9) Uani 1 1 d . . . . .
N2 N 0.6368(3) 0.8225(3) 0.6930(3) 0.0449(10) Uani 1 1 d . . . . .
C1 C 0.5416(4) 0.5792(3) 0.6415(3) 0.0419(12) Uani 1 1 d . . . . .
H1 H 0.4785 0.5672 0.6484 0.050 Uiso 1 1 calc R U . . .
C2 C 0.6447(4) 0.5679(3) 0.7151(3) 0.0378(11) Uani 1 1 d . . . . .
C3 C 0.7428(4) 0.5837(3) 0.7096(3) 0.0416(12) Uani 1 1 d . . . . .
C4 C 0.8396(4) 0.5710(4) 0.7808(4) 0.0473(13) Uani 1 1 d . . . . .
C5 C 0.8383(4) 0.5407(3) 0.8599(3) 0.0429(12) Uani 1 1 d . . . . .
H5 H 0.9032 0.5320 0.9085 0.051 Uiso 1 1 calc R U . . .
C6 C 0.7428(4) 0.5235(3) 0.8674(3) 0.0379(11) Uani 1 1 d . . . . .
C7 C 0.6476(4) 0.5379(3) 0.7968(3) 0.0399(11) Uani 1 1 d . . . . .
H7 H 0.5837 0.5276 0.8026 0.048 Uiso 1 1 calc R U . . .
C8 C 0.9429(5) 0.5892(5) 0.7717(5) 0.077(2) Uani 1 1 d . . . . .
H8A H 0.9626 0.6530 0.7762 0.116 Uiso 1 1 calc R U . . .
H8B H 0.9308 0.5532 0.7089 0.116 Uiso 1 1 calc R U . . .
H8C H 1.0013 0.5729 0.8242 0.116 Uiso 1 1 calc R U . . .
C9 C 0.7437(4) 0.4863(3) 0.9513(3) 0.0401(11) Uani 1 1 d . . . . .
C10 C 0.7781(4) 0.4058(3) 0.9661(3) 0.0448(12) Uani 1 1 d . . . . .
H10 H 0.8032 0.3752 0.9253 0.054 Uiso 1 1 calc R U . . .
C11 C 0.7753(4) 0.3703(4) 1.0419(4) 0.0508(13) Uani 1 1 d . . . . .
H11 H 0.7947 0.3145 1.0492 0.061 Uiso 1 1 calc R U . . .
C12 C 0.7438(4) 0.4182(3) 1.1058(4) 0.0465(12) Uani 1 1 d . . . . .
H12 H 0.7433 0.3945 1.1567 0.056 Uiso 1 1 calc R U . . .
C13 C 0.7126(4) 0.5011(3) 1.0959(3) 0.0421(12) Uani 1 1 d . . . . .
C14 C 0.7115(4) 0.5322(3) 1.0170(3) 0.0387(11) Uani 1 1 d . . . . .
C15 C 0.6252(4) 0.6526(3) 1.0456(3) 0.0403(11) Uani 1 1 d . . . . .
C16 C 0.6211(4) 0.6263(3) 1.1249(3) 0.0454(12) Uani 1 1 d . . . . .
C17 C 0.6921(4) 0.5613(3) 1.1731(4) 0.0469(13) Uani 1 1 d . . . . .
C18 C 0.8061(5) 0.6218(4) 1.2543(4) 0.0682(17) Uani 1 1 d . . . . .
H18A H 0.8571 0.5832 1.2778 0.102 Uiso 1 1 calc R U . . .
H18B H 0.7983 0.6557 1.3085 0.102 Uiso 1 1 calc R U . . .
H18C H 0.8331 0.6636 1.2265 0.102 Uiso 1 1 calc R U . . .
C19 C 0.6414(6) 0.5046(4) 1.2209(5) 0.0739(19) Uani 1 1 d . . . . .
H19A H 0.5749 0.4628 1.1702 0.111 Uiso 1 1 calc R U . . .
H19B H 0.6249 0.5448 1.2655 0.111 Uiso 1 1 calc R U . . .
H19C H 0.6926 0.4708 1.2571 0.111 Uiso 1 1 calc R U . . .
C20 C 0.5565(4) 0.6672(4) 1.1618(4) 0.0498(13) Uani 1 1 d . . . . .
H20 H 0.5503 0.6501 1.2139 0.060 Uiso 1 1 calc R U . . .
C21 C 0.5030(5) 0.7308(4) 1.1234(4) 0.0531(14) Uani 1 1 d . . . . .
H21 H 0.4592 0.7552 1.1485 0.064 Uiso 1 1 calc R U . . .
C22 C 0.5120(4) 0.7608(4) 1.0467(4) 0.0486(13) Uani 1 1 d . . . . .
H22 H 0.4774 0.8066 1.0230 0.058 Uiso 1 1 calc R U . . .
C23 C 0.5742(4) 0.7204(3) 1.0065(3) 0.0400(11) Uani 1 1 d . . . . .
C24 C 0.5867(4) 0.7504(3) 0.9244(3) 0.0394(11) Uani 1 1 d . . . . .
C25 C 0.6890(4) 0.7764(3) 0.9318(3) 0.0406(11) Uani 1 1 d . . . . .
C26 C 0.7016(4) 0.7986(3) 0.8540(4) 0.0413(11) Uani 1 1 d . . . . .
C27 C 0.6126(4) 0.8030(3) 0.7676(3) 0.0412(12) Uani 1 1 d . . . . .
C28 C 0.5103(4) 0.7789(3) 0.7618(4) 0.0429(12) Uani 1 1 d . . . . .
C29 C 0.4986(4) 0.7533(3) 0.8397(3) 0.0368(11) Uani 1 1 d . . . . .
C30 C 0.5732(4) 0.8530(3) 0.6215(4) 0.0433(12) Uani 1 1 d . . . . .
H30 H 0.5096 0.8684 0.6201 0.052 Uiso 1 1 calc R U . . .
C31 C 0.5997(4) 0.8639(3) 0.5423(3) 0.0405(11) Uani 1 1 d . . . . .
C32 C 0.6968(4) 0.8446(3) 0.5455(4) 0.0448(12) Uani 1 1 d . . . . .
C33 C 0.7170(4) 0.8478(4) 0.4651(4) 0.0491(13) Uani 1 1 d . . . . .
C34 C 0.6398(4) 0.8729(3) 0.3856(4) 0.0479(13) Uani 1 1 d . . . . .
H34 H 0.6539 0.8760 0.3329 0.057 Uiso 1 1 calc R U . . .
C35 C 0.5419(4) 0.8937(3) 0.3802(3) 0.0406(11) Uani 1 1 d . . . . .
C36 C 0.5243(4) 0.8890(3) 0.4610(3) 0.0404(11) Uani 1 1 d . . . . .
H36 H 0.4606 0.9030 0.4607 0.049 Uiso 1 1 calc R U . . .
C37 C 0.8196(5) 0.8216(5) 0.4662(4) 0.0686(17) Uani 1 1 d . . . . .
H37A H 0.8833 0.8666 0.5166 0.103 Uiso 1 1 calc R U . . .
H37B H 0.8163 0.8189 0.4027 0.103 Uiso 1 1 calc R U . . .
H37C H 0.8244 0.7628 0.4798 0.103 Uiso 1 1 calc R U . . .
C38 C 0.4666(4) 0.9207(3) 0.2924(3) 0.0419(12) Uani 1 1 d . . . . .
C39 C 0.5105(5) 0.9716(3) 0.2453(4) 0.0500(13) Uani 1 1 d . . . . .
H39 H 0.5864 0.9912 0.2731 0.060 Uiso 1 1 calc R U . . .
C40 C 0.4436(5) 0.9924(4) 0.1594(4) 0.0579(15) Uani 1 1 d . . . . .
H40 H 0.4744 1.0240 0.1285 0.070 Uiso 1 1 calc R U . . .
C41 C 0.3316(6) 0.9671(4) 0.1189(4) 0.0600(15) Uani 1 1 d . . . . .
H41 H 0.2876 0.9822 0.0608 0.072 Uiso 1 1 calc R U . . .
C42 C 0.2817(5) 0.9195(3) 0.1619(4) 0.0502(13) Uani 1 1 d . . . . .
C43 C 0.3527(4) 0.8955(3) 0.2475(4) 0.0417(12) Uani 1 1 d . . . . .
C44 C 0.1591(5) 0.8969(4) 0.1257(4) 0.0599(15) Uani 1 1 d . . . . .
C45 C 0.0914(6) 0.8950(5) 0.0166(5) 0.098(3) Uani 1 1 d . . . . .
H45A H 0.1089 0.9543 0.0072 0.146 Uiso 1 1 calc R U . . .
H45B H 0.0145 0.8796 -0.0025 0.146 Uiso 1 1 calc R U . . .
H45C H 0.1083 0.8501 -0.0236 0.146 Uiso 1 1 calc R U . . .
C46 C 0.1321(6) 0.9718(4) 0.1900(6) 0.093(2) Uani 1 1 d . . . . .
H46A H 0.1819 0.9801 0.2589 0.139 Uiso 1 1 calc R U . . .
H46B H 0.0579 0.9526 0.1780 0.139 Uiso 1 1 calc R U . . .
H46C H 0.1398 1.0285 0.1726 0.139 Uiso 1 1 calc R U . . .
C47 C 0.1285(5) 0.8074(4) 0.1464(4) 0.0524(14) Uani 1 1 d . . . . .
C48 C 0.2054(4) 0.7845(3) 0.2287(4) 0.0413(11) Uani 1 1 d . . . . .
C49 C 0.1840(4) 0.7052(3) 0.2567(3) 0.0417(12) Uani 1 1 d . . . . .
C50 C 0.0776(4) 0.6509(4) 0.2022(4) 0.0506(13) Uani 1 1 d . . . . .
H50 H 0.0589 0.5990 0.2201 0.061 Uiso 1 1 calc R U . . .
C51 C -0.0005(4) 0.6743(4) 0.1212(4) 0.0591(16) Uani 1 1 d . . . . .
H51 H -0.0715 0.6382 0.0859 0.071 Uiso 1 1 calc R U . . .
C52 C 0.0257(5) 0.7497(4) 0.0925(4) 0.0574(15) Uani 1 1 d . . . . .
H52 H -0.0266 0.7621 0.0360 0.069 Uiso 1 1 calc R U . . .
C53 C 0.2719(4) 0.6771(3) 0.3366(3) 0.0368(11) Uani 1 1 d . . . . .
C54 C 0.3723(4) 0.6720(3) 0.3405(3) 0.0377(11) Uani 1 1 d . . . . .
C55 C 0.4543(4) 0.6477(3) 0.4128(3) 0.0332(10) Uani 1 1 d . . . . .
C56 C 0.4422(4) 0.6243(3) 0.4919(3) 0.0372(11) Uani 1 1 d . . . . .
C57 C 0.3399(4) 0.6248(3) 0.4870(3) 0.0393(11) Uani 1 1 d . . . . .
C58 C 0.2587(4) 0.6505(4) 0.4135(4) 0.0424(12) Uani 1 1 d . . . . .

loop_
_atom_site_aniso_label
_atom_site_aniso_U_11
_atom_site_aniso_U_22
_atom_site_aniso_U_33
_atom_site_aniso_U_23
_atom_site_aniso_U_13
_atom_site_aniso_U_12
F1 0.0543(19) 0.067(2) 0.0479(18) 0.0157(15) 0.0248(16) 0.0102(15)
F2 0.0544(19) 0.072(2) 0.0579(19) 0.0222(16) 0.0309(16) 0.0096(16)
F3 0.0543(19) 0.073(2) 0.0424(17) 0.0124(15) 0.0203(15) 0.0031(16)
F4 0.0528(19) 0.064(2) 0.0526(18) 0.0178(15) 0.0289(15) 0.0072(15)
F5 0.0573(17) 0.0438(16) 0.0377(15) 0.0133(12) 0.0296(14) 0.0116(13)
F6 0.0490(17) 0.0500(17) 0.0418(16) 0.0136(13) 0.0253(14) 0.0133(13)
F7 0.0633(19) 0.075(2) 0.0435(17) 0.0203(15) 0.0360(15) 0.0163(16)
F8 0.0508(18) 0.088(2) 0.0514(18) 0.0199(17) 0.0340(15) 0.0154(16)
O1 0.065(3) 0.073(3) 0.050(2) 0.027(2) 0.035(2) 0.019(2)
O2 0.060(2) 0.062(3) 0.053(2) 0.0113(19) 0.026(2) 0.017(2)
O3 0.075(2) 0.0421(19) 0.0434(19) 0.0110(16) 0.0441(19) 0.0185(18)
O4 0.048(2) 0.049(2) 0.0403(19) 0.0072(16) 0.0193(17) 0.0059(17)
N1 0.055(3) 0.036(2) 0.029(2) 0.0055(17) 0.022(2) 0.0120(19)
N2 0.058(3) 0.039(2) 0.036(2) 0.0040(19) 0.024(2) 0.005(2)
C1 0.058(3) 0.031(3) 0.032(3) -0.001(2) 0.022(2) 0.006(2)
C2 0.053(3) 0.029(2) 0.026(2) -0.0053(19) 0.018(2) 0.009(2)
C3 0.055(3) 0.034(3) 0.037(3) 0.005(2) 0.025(3) 0.007(2)
C4 0.042(3) 0.059(3) 0.042(3) 0.010(3) 0.024(3) 0.004(2)
C5 0.040(3) 0.049(3) 0.030(3) 0.005(2) 0.012(2) 0.005(2)
C6 0.046(3) 0.039(3) 0.028(2) 0.000(2) 0.020(2) 0.010(2)
C7 0.050(3) 0.042(3) 0.031(2) 0.000(2) 0.025(2) 0.010(2)
C8 0.050(4) 0.111(6) 0.081(5) 0.045(4) 0.034(3) 0.009(4)
C9 0.042(3) 0.044(3) 0.029(2) 0.003(2) 0.017(2) 0.005(2)
C10 0.051(3) 0.048(3) 0.032(3) 0.004(2) 0.020(2) 0.013(2)
C11 0.059(3) 0.056(3) 0.040(3) 0.014(3) 0.024(3) 0.018(3)
C12 0.057(3) 0.048(3) 0.039(3) 0.012(2) 0.027(3) 0.010(3)
C13 0.044(3) 0.048(3) 0.033(3) 0.004(2) 0.021(2) 0.001(2)
C14 0.045(3) 0.034(3) 0.034(3) 0.003(2) 0.019(2) 0.005(2)
C15 0.056(3) 0.038(3) 0.036(3) 0.003(2) 0.032(2) 0.009(2)
C16 0.059(3) 0.047(3) 0.034(3) 0.000(2) 0.031(3) 0.002(2)
C17 0.065(3) 0.049(3) 0.037(3) 0.010(2) 0.034(3) 0.009(3)
C18 0.086(5) 0.073(4) 0.039(3) 0.010(3) 0.025(3) 0.017(4)
C19 0.124(6) 0.068(4) 0.072(4) 0.027(3) 0.078(4) 0.030(4)
C20 0.066(4) 0.056(3) 0.040(3) 0.005(3) 0.039(3) 0.013(3)
C21 0.063(4) 0.061(4) 0.047(3) 0.000(3) 0.042(3) 0.012(3)
C22 0.058(3) 0.050(3) 0.044(3) 0.005(2) 0.031(3) 0.014(3)
C23 0.048(3) 0.040(3) 0.036(3) 0.001(2) 0.028(2) 0.006(2)
C24 0.052(3) 0.029(2) 0.040(3) 0.000(2) 0.027(3) 0.010(2)
C25 0.047(3) 0.036(3) 0.037(3) 0.005(2) 0.020(2) 0.008(2)
C26 0.046(3) 0.036(3) 0.046(3) 0.007(2) 0.027(3) 0.008(2)
C27 0.056(3) 0.030(2) 0.036(3) -0.001(2) 0.024(3) 0.009(2)
C28 0.041(3) 0.036(3) 0.042(3) 0.001(2) 0.015(2) 0.006(2)
C29 0.042(3) 0.028(2) 0.041(3) 0.002(2) 0.023(2) 0.005(2)
C30 0.061(3) 0.034(3) 0.041(3) 0.002(2) 0.034(3) 0.008(2)
C31 0.049(3) 0.036(3) 0.032(3) 0.002(2) 0.019(2) 0.003(2)
C32 0.049(3) 0.038(3) 0.043(3) -0.002(2) 0.024(3) 0.005(2)
C33 0.051(3) 0.051(3) 0.045(3) 0.003(2) 0.027(3) 0.008(3)
C34 0.063(3) 0.045(3) 0.041(3) 0.003(2) 0.033(3) 0.004(3)
C35 0.047(3) 0.031(2) 0.039(3) 0.000(2) 0.021(2) 0.000(2)
C36 0.050(3) 0.033(3) 0.042(3) 0.002(2) 0.029(2) 0.005(2)
C37 0.068(4) 0.095(5) 0.057(4) 0.021(3) 0.039(3) 0.027(4)
C38 0.061(3) 0.032(3) 0.035(3) 0.002(2) 0.027(3) 0.012(2)
C39 0.076(4) 0.037(3) 0.050(3) 0.011(2) 0.041(3) 0.013(3)
C40 0.086(5) 0.047(3) 0.057(4) 0.017(3) 0.046(4) 0.018(3)
C41 0.087(5) 0.056(4) 0.044(3) 0.022(3) 0.031(3) 0.026(3)
C42 0.064(4) 0.038(3) 0.046(3) 0.007(2) 0.023(3) 0.018(3)
C43 0.065(4) 0.027(2) 0.044(3) 0.010(2) 0.034(3) 0.013(2)
C44 0.061(4) 0.051(3) 0.057(4) 0.015(3) 0.018(3) 0.016(3)
C45 0.086(5) 0.092(6) 0.081(5) 0.042(4) 0.005(4) 0.007(4)
C46 0.087(5) 0.053(4) 0.137(7) 0.016(4) 0.052(5) 0.028(4)
C47 0.053(3) 0.060(4) 0.041(3) 0.004(3) 0.022(3) 0.016(3)
C48 0.046(3) 0.036(3) 0.039(3) 0.001(2) 0.021(2) 0.008(2)
C49 0.039(3) 0.052(3) 0.030(2) 0.000(2) 0.017(2) 0.010(2)
C50 0.045(3) 0.059(3) 0.049(3) 0.004(3) 0.029(3) 0.010(3)
C51 0.040(3) 0.080(4) 0.045(3) -0.006(3) 0.018(3) 0.008(3)
C52 0.053(4) 0.059(4) 0.053(3) 0.004(3) 0.022(3) 0.015(3)
C53 0.042(3) 0.033(2) 0.032(2) 0.000(2) 0.019(2) 0.004(2)
C54 0.050(3) 0.034(3) 0.029(2) -0.003(2) 0.026(2) 0.000(2)
C55 0.038(3) 0.031(2) 0.033(2) 0.0053(19) 0.020(2) 0.009(2)
C56 0.047(3) 0.031(2) 0.030(2) -0.0026(19) 0.020(2) 0.002(2)
C57 0.055(3) 0.035(3) 0.036(3) 0.006(2) 0.032(3) 0.006(2)
C58 0.033(3) 0.056(3) 0.038(3) 0.004(2) 0.020(2) 0.010(2)

loop_
_atom_type_symbol
_atom_type_description
_atom_type_scat_dispersion_real
_atom_type_scat_dispersion_imag
_atom_type_scat_source
C C 0.0033 0.0016 'International Tables Vol C Tables 4.2.6.8 and 6.1.1.4'
H H 0.0000 0.0000 'International Tables Vol C Tables 4.2.6.8 and 6.1.1.4'
N N 0.0061 0.0033 'International Tables Vol C Tables 4.2.6.8 and 6.1.1.4'
O O 0.0106 0.0060 'International Tables Vol C Tables 4.2.6.8 and 6.1.1.4'
F F 0.0171 0.0103 'International Tables Vol C Tables 4.2.6.8 and 6.1.1.4'

loop_
_geom_angle_atom_site_label_1
_geom_angle_atom_site_label_2
_geom_angle_atom_site_label_3
_geom_angle
_geom_angle_site_symmetry_1
_geom_angle_site_symmetry_3
_geom_angle_publ_flag
C3 O1 H1A 109.5 . . ?
C32 O2 H2A 109.5 . . ?
C15 O3 C14 118.9(4) . . ?
C48 O4 C43 117.3(4) . . ?
C1 N1 C56 125.1(4) . . ?
C30 N2 C27 124.1(4) . . ?
N1 C1 C2 119.9(5) . . ?
N1 C1 H1 120.0 . . ?
C2 C1 H1 120.0 . . ?
C3 C2 C7 117.7(4) . . ?
C3 C2 C1 123.6(4) . . ?
C7 C2 C1 118.8(4) . . ?
O1 C3 C4 117.4(4) . . ?
O1 C3 C2 120.7(4) . . ?
C4 C3 C2 121.9(4) . . ?
C3 C4 C5 118.4(5) . . ?
C3 C4 C8 119.8(5) . . ?
C5 C4 C8 121.8(5) . . ?
C6 C5 C4 121.5(5) . . ?
C6 C5 H5 119.3 . . ?
C4 C5 H5 119.3 . . ?
C7 C6 C5 119.4(4) . . ?
C7 C6 C9 120.8(4) . . ?
C5 C6 C9 119.8(4) . . ?
C6 C7 C2 121.2(5) . . ?
C6 C7 H7 119.4 . . ?
C2 C7 H7 119.4 . . ?
C4 C8 H8A 109.5 . . ?
C4 C8 H8B 109.5 . . ?
H8A C8 H8B 109.5 . . ?
C4 C8 H8C 109.5 . . ?
H8A C8 H8C 109.5 . . ?
H8B C8 H8C 109.5 . . ?
C10 C9 C14 117.9(4) . . ?
C10 C9 C6 120.8(4) . . ?
C14 C9 C6 121.3(4) . . ?
C9 C10 C11 120.5(5) . . ?
C9 C10 H10 119.8 . . ?
C11 C10 H10 119.8 . . ?
C12 C11 C10 119.8(5) . . ?
C12 C11 H11 120.1 . . ?
C10 C11 H11 120.1 . . ?
C11 C12 C13 121.5(5) . . ?
C11 C12 H12 119.3 . . ?
C13 C12 H12 119.3 . . ?
C14 C13 C12 117.1(4) . . ?
C14 C13 C17 120.2(4) . . ?
C12 C13 C17 122.4(4) . . ?
O3 C14 C13 121.7(4) . . ?
O3 C14 C9 115.2(4) . . ?
C13 C14 C9 123.1(5) . . ?
O3 C15 C16 121.5(4) . . ?
O3 C15 C23 115.3(4) . . ?
C16 C15 C23 123.2(4) . . ?
C15 C16 C20 116.7(5) . . ?
C15 C16 C17 120.2(4) . . ?
C20 C16 C17 122.9(4) . . ?
C13 C17 C16 108.8(4) . . ?
C13 C17 C19 112.1(4) . . ?
C16 C17 C19 112.5(5) . . ?
C13 C17 C18 106.7(4) . . ?
C16 C17 C18 107.1(4) . . ?
C19 C17 C18 109.4(5) . . ?
C17 C18 H18A 109.5 . . ?
C17 C18 H18B 109.5 . . ?
H18A C18 H18B 109.5 . . ?
C17 C18 H18C 109.5 . . ?
H18A C18 H18C 109.5 . . ?
H18B C18 H18C 109.5 . . ?
C17 C19 H19A 109.5 . . ?
C17 C19 H19B 109.5 . . ?
H19A C19 H19B 109.5 . . ?
C17 C19 H19C 109.5 . . ?
H19A C19 H19C 109.5 . . ?
H19B C19 H19C 109.5 . . ?
C21 C20 C16 121.5(5) . . ?
C21 C20 H20 119.2 . . ?
C16 C20 H20 119.2 . . ?
C20 C21 C22 121.6(5) . . ?
C20 C21 H21 119.2 . . ?
C22 C21 H21 119.2 . . ?
C23 C22 C21 118.6(5) . . ?
C23 C22 H22 120.7 . . ?
C21 C22 H22 120.7 . . ?
C15 C23 C22 118.3(4) . . ?
C15 C23 C24 121.0(4) . . ?
C22 C23 C24 120.7(4) . . ?
C29 C24 C25 116.8(4) . . ?
C29 C24 C23 122.1(4) . . ?
C25 C24 C23 121.2(4) . . ?
F1 C25 C24 121.2(4) . . ?
F1 C25 C26 117.0(4) . . ?
C24 C25 C26 121.8(5) . . ?
F2 C26 C27 120.2(4) . . ?
F2 C26 C25 117.8(4) . . ?
C27 C26 C25 122.0(5) . . ?
C28 C27 C26 115.7(5) . . ?
C28 C27 N2 128.1(5) . . ?
C26 C27 N2 115.9(4) . . ?
F3 C28 C27 120.1(5) . . ?
F3 C28 C29 118.2(4) . . ?
C27 C28 C29 121.6(5) . . ?
F4 C29 C24 122.0(4) . . ?
F4 C29 C28 116.0(4) . . ?
C24 C29 C28 122.0(4) . . ?
N2 C30 C31 120.8(5) . . ?
N2 C30 H30 119.6 . . ?
C31 C30 H30 119.6 . . ?
C36 C31 C32 120.1(4) . . ?
C36 C31 C30 119.4(5) . . ?
C32 C31 C30 120.3(5) . . ?
O2 C32 C31 122.6(5) . . ?
O2 C32 C33 117.5(5) . . ?
C31 C32 C33 119.8(5) . . ?
C34 C33 C32 118.2(5) . . ?
C34 C33 C37 122.1(5) . . ?
C32 C33 C37 119.7(5) . . ?
C33 C34 C35 123.7(5) . . ?
C33 C34 H34 118.2 . . ?
C35 C34 H34 118.2 . . ?
C36 C35 C34 116.5(5) . . ?
C36 C35 C38 124.8(5) . . ?
C34 C35 C38 118.8(4) . . ?
C31 C36 C35 121.7(5) . . ?
C31 C36 H36 119.1 . . ?
C35 C36 H36 119.1 . . ?
C33 C37 H37A 109.5 . . ?
C33 C37 H37B 109.5 . . ?
H37A C37 H37B 109.5 . . ?
C33 C37 H37C 109.5 . . ?
H37A C37 H37C 109.5 . . ?
H37B C37 H37C 109.5 . . ?
C43 C38 C39 115.9(5) . . ?
C43 C38 C35 124.5(4) . . ?
C39 C38 C35 119.4(5) . . ?
C40 C39 C38 121.3(6) . . ?
C40 C39 H39 119.3 . . ?
C38 C39 H39 119.3 . . ?
C39 C40 C41 120.5(5) . . ?
C39 C40 H40 119.8 . . ?
C41 C40 H40 119.8 . . ?
C40 C41 C42 121.9(5) . . ?
C40 C41 H41 119.0 . . ?
C42 C41 H41 119.0 . . ?
C41 C42 C43 116.2(5) . . ?
C41 C42 C44 124.3(5) . . ?
C43 C42 C44 119.4(5) . . ?
C38 C43 O4 116.8(4) . . ?
C38 C43 C42 124.0(5) . . ?
O4 C43 C42 119.2(5) . . ?
C42 C44 C47 109.1(5) . . ?
C42 C44 C45 113.1(6) . . ?
C47 C44 C45 111.8(5) . . ?
C42 C44 C46 107.8(5) . . ?
C47 C44 C46 105.9(5) . . ?
C45 C44 C46 108.7(6) . . ?
C44 C45 H45A 109.5 . . ?
C44 C45 H45B 109.5 . . ?
H45A C45 H45B 109.5 . . ?
C44 C45 H45C 109.5 . . ?
H45A C45 H45C 109.5 . . ?
H45B C45 H45C 109.5 . . ?
C44 C46 H46A 109.5 . . ?
C44 C46 H46B 109.5 . . ?
H46A C46 H46B 109.5 . . ?
C44 C46 H46C 109.5 . . ?
H46A C46 H46C 109.5 . . ?
H46B C46 H46C 109.5 . . ?
C52 C47 C48 117.6(5) . . ?
C52 C47 C44 123.7(5) . . ?
C48 C47 C44 118.5(5) . . ?
O4 C48 C47 121.2(5) . . ?
O4 C48 C49 115.6(4) . . ?
C47 C48 C49 123.1(5) . . ?
C50 C49 C48 117.1(5) . . ?
C50 C49 C53 121.4(5) . . ?
C48 C49 C53 121.5(4) . . ?
C51 C50 C49 120.1(5) . . ?
C51 C50 H50 119.9 . . ?
C49 C50 H50 119.9 . . ?
C52 C51 C50 121.0(5) . . ?
C52 C51 H51 119.5 . . ?
C50 C51 H51 119.5 . . ?
C51 C52 C47 120.9(6) . . ?
C51 C52 H52 119.5 . . ?
C47 C52 H52 119.5 . . ?
C54 C53 C58 114.3(4) . . ?
C54 C53 C49 123.0(4) . . ?
C58 C53 C49 122.7(4) . . ?
C55 C54 F5 117.1(4) . . ?
C55 C54 C53 124.4(4) . . ?
F5 C54 C53 118.6(4) . . ?
F6 C55 C54 120.3(4) . . ?
F6 C55 C56 118.5(4) . . ?
C54 C55 C56 121.2(4) . . ?
C57 C56 N1 129.3(4) . . ?
C57 C56 C55 115.4(4) . . ?
N1 C56 C55 115.3(4) . . ?
C58 C57 F7 118.0(4) . . ?
C58 C57 C56 122.2(4) . . ?
F7 C57 C56 119.8(4) . . ?
F8 C58 C57 118.3(4) . . ?
F8 C58 C53 119.2(4) . . ?
C57 C58 C53 122.5(4) . . ?

loop_
_geom_bond_atom_site_label_1
_geom_bond_atom_site_label_2
_geom_bond_distance
_geom_bond_site_symmetry_2
_geom_bond_publ_flag
F1 C25 1.350(5) . ?
F2 C26 1.341(5) . ?
F3 C28 1.352(6) . ?
F4 C29 1.333(5) . ?
F5 C54 1.363(5) . ?
F6 C55 1.338(5) . ?
F7 C57 1.363(5) . ?
F8 C58 1.345(5) . ?
O1 C3 1.360(6) . ?
O1 H1A 0.8200 . ?
O2 C32 1.354(6) . ?
O2 H2A 0.8200 . ?
O3 C15 1.379(5) . ?
O3 C14 1.382(6) . ?
O4 C48 1.383(6) . ?
O4 C43 1.395(6) . ?
N1 C1 1.293(6) . ?
N1 C56 1.411(6) . ?
N2 C30 1.284(6) . ?
N2 C27 1.411(6) . ?
C1 C2 1.440(7) . ?
C1 H1 0.9300 . ?
C2 C3 1.398(7) . ?
C2 C7 1.414(6) . ?
C3 C4 1.377(7) . ?
C4 C5 1.397(7) . ?
C4 C8 1.501(7) . ?
C5 C6 1.381(7) . ?
C5 H5 0.9300 . ?
C6 C7 1.369(6) . ?
C6 C9 1.511(6) . ?
C7 H7 0.9300 . ?
C8 H8A 0.9600 . ?
C8 H8B 0.9600 . ?
C8 H8C 0.9600 . ?
C9 C10 1.385(7) . ?
C9 C14 1.393(6) . ?
C10 C11 1.397(7) . ?
C10 H10 0.9300 . ?
C11 C12 1.378(7) . ?
C11 H11 0.9300 . ?
C12 C13 1.391(7) . ?
C12 H12 0.9300 . ?
C13 C14 1.388(6) . ?
C13 C17 1.524(6) . ?
C15 C16 1.386(6) . ?
C15 C23 1.395(7) . ?
C16 C20 1.404(7) . ?
C16 C17 1.533(7) . ?
C17 C19 1.533(7) . ?
C17 C18 1.560(8) . ?
C18 H18A 0.9600 . ?
C18 H18B 0.9600 . ?
C18 H18C 0.9600 . ?
C19 H19A 0.9600 . ?
C19 H19B 0.9600 . ?
C19 H19C 0.9600 . ?
C20 C21 1.351(7) . ?
C20 H20 0.9300 . ?
C21 C22 1.402(7) . ?
C21 H21 0.9300 . ?
C22 C23 1.403(6) . ?
C22 H22 0.9300 . ?
C23 C24 1.504(6) . ?
C24 C29 1.359(7) . ?
C24 C25 1.378(7) . ?
C25 C26 1.390(7) . ?
C26 C27 1.389(7) . ?
C27 C28 1.383(7) . ?
C28 C29 1.406(7) . ?
C30 C31 1.463(6) . ?
C30 H30 0.9300 . ?
C31 C36 1.394(7) . ?
C31 C32 1.393(7) . ?
C32 C33 1.405(7) . ?
C33 C34 1.386(7) . ?
C33 C37 1.514(7) . ?
C34 C35 1.401(7) . ?
C34 H34 0.9300 . ?
C35 C36 1.393(6) . ?
C35 C38 1.474(7) . ?
C36 H36 0.9300 . ?
C37 H37A 0.9600 . ?
C37 H37B 0.9600 . ?
C37 H37C 0.9600 . ?
C38 C43 1.388(7) . ?
C38 C39 1.414(7) . ?
C39 C40 1.370(8) . ?
C39 H39 0.9300 . ?
C40 C41 1.369(8) . ?
C40 H40 0.9300 . ?
C41 C42 1.386(8) . ?
C41 H41 0.9300 . ?
C42 C43 1.407(7) . ?
C42 C44 1.511(8) . ?
C44 C47 1.513(8) . ?
C44 C45 1.529(8) . ?
C44 C46 1.565(8) . ?
C45 H45A 0.9600 . ?
C45 H45B 0.9600 . ?
C45 H45C 0.9600 . ?
C46 H46A 0.9600 . ?
C46 H46B 0.9600 . ?
C46 H46C 0.9600 . ?
C47 C52 1.380(8) . ?
C47 C48 1.394(7) . ?
C48 C49 1.401(7) . ?
C49 C50 1.396(7) . ?
C49 C53 1.480(7) . ?
C50 C51 1.392(8) . ?
C50 H50 0.9300 . ?
C51 C52 1.373(8) . ?
C51 H51 0.9300 . ?
C52 H52 0.9300 . ?
C53 C54 1.379(6) . ?
C53 C58 1.408(7) . ?
C54 C55 1.348(6) . ?
C55 C56 1.414(6) . ?
C56 C57 1.388(7) . ?
C57 C58 1.363(7) . ?

loop_
_geom_torsion_atom_site_label_1
_geom_torsion_atom_site_label_2
_geom_torsion_atom_site_label_3
_geom_torsion_atom_site_label_4
_geom_torsion
_geom_torsion_site_symmetry_1
_geom_torsion_site_symmetry_2
_geom_torsion_site_symmetry_3
_geom_torsion_site_symmetry_4
_geom_torsion_publ_flag
C56 N1 C1 C2 -176.4(4) . . . . ?
N1 C1 C2 C3 -0.6(7) . . . . ?
N1 C1 C2 C7 -179.6(4) . . . . ?
C7 C2 C3 O1 177.6(4) . . . . ?
C1 C2 C3 O1 -1.3(7) . . . . ?
C7 C2 C3 C4 -0.2(7) . . . . ?
C1 C2 C3 C4 -179.1(4) . . . . ?
O1 C3 C4 C5 -177.3(4) . . . . ?
C2 C3 C4 C5 0.5(7) . . . . ?
O1 C3 C4 C8 2.3(8) . . . . ?
C2 C3 C4 C8 -179.8(5) . . . . ?
C3 C4 C5 C6 0.1(8) . . . . ?
C8 C4 C5 C6 -179.5(5) . . . . ?
C4 C5 C6 C7 -1.1(7) . . . . ?
C4 C5 C6 C9 176.9(4) . . . . ?
C5 C6 C7 C2 1.5(7) . . . . ?
C9 C6 C7 C2 -176.5(4) . . . . ?
C3 C2 C7 C6 -0.9(6) . . . . ?
C1 C2 C7 C6 178.2(4) . . . . ?
C7 C6 C9 C10 121.8(5) . . . . ?
C5 C6 C9 C10 -56.2(6) . . . . ?
C7 C6 C9 C14 -59.1(6) . . . . ?
C5 C6 C9 C14 122.9(5) . . . . ?
C14 C9 C10 C11 2.9(7) . . . . ?
C6 C9 C10 C11 -177.9(5) . . . . ?
C9 C10 C11 C12 -3.5(8) . . . . ?
C10 C11 C12 C13 1.1(8) . . . . ?
C11 C12 C13 C14 1.8(8) . . . . ?
C11 C12 C13 C17 -171.7(5) . . . . ?
C15 O3 C14 C13 -18.4(7) . . . . ?
C15 O3 C14 C9 164.4(4) . . . . ?
C12 C13 C14 O3 -179.4(4) . . . . ?
C17 C13 C14 O3 -5.7(7) . . . . ?
C12 C13 C14 C9 -2.4(7) . . . . ?
C17 C13 C14 C9 171.3(5) . . . . ?
C10 C9 C14 O3 177.3(4) . . . . ?
C6 C9 C14 O3 -1.9(7) . . . . ?
C10 C9 C14 C13 0.1(7) . . . . ?
C6 C9 C14 C13 -179.1(4) . . . . ?
C14 O3 C15 C16 17.6(7) . . . . ?
C14 O3 C15 C23 -163.7(4) . . . . ?
O3 C15 C16 C20 -177.5(4) . . . . ?
C23 C15 C16 C20 3.9(7) . . . . ?
O3 C15 C16 C17 7.2(7) . . . . ?
C23 C15 C16 C17 -171.4(5) . . . . ?
C14 C13 C17 C16 26.9(6) . . . . ?
C12 C13 C17 C16 -159.7(5) . . . . ?
C14 C13 C17 C19 151.9(5) . . . . ?
C12 C13 C17 C19 -34.7(7) . . . . ?
C14 C13 C17 C18 -88.3(6) . . . . ?
C12 C13 C17 C18 85.1(6) . . . . ?
C15 C16 C17 C13 -27.7(6) . . . . ?
C20 C16 C17 C13 157.3(5) . . . . ?
C15 C16 C17 C19 -152.5(5) . . . . ?
C20 C16 C17 C19 32.5(7) . . . . ?
C15 C16 C17 C18 87.2(5) . . . . ?
C20 C16 C17 C18 -87.8(6) . . . . ?
C15 C16 C20 C21 -1.5(8) . . . . ?
C17 C16 C20 C21 173.6(5) . . . . ?
C16 C20 C21 C22 -1.8(9) . . . . ?
C20 C21 C22 C23 2.9(8) . . . . ?
O3 C15 C23 C22 178.5(4) . . . . ?
C16 C15 C23 C22 -2.8(7) . . . . ?
O3 C15 C23 C24 -2.4(7) . . . . ?
C16 C15 C23 C24 176.3(5) . . . . ?
C21 C22 C23 C15 -0.6(7) . . . . ?
C21 C22 C23 C24 -179.8(5) . . . . ?
C15 C23 C24 C29 128.3(5) . . . . ?
C22 C23 C24 C29 -52.6(6) . . . . ?
C15 C23 C24 C25 -51.7(6) . . . . ?
C22 C23 C24 C25 127.4(5) . . . . ?
C29 C24 C25 F1 176.7(4) . . . . ?
C23 C24 C25 F1 -3.2(7) . . . . ?
C29 C24 C25 C26 -4.3(7) . . . . ?
C23 C24 C25 C26 175.8(4) . . . . ?
F1 C25 C26 F2 1.5(6) . . . . ?
C24 C25 C26 F2 -177.6(4) . . . . ?
F1 C25 C26 C27 -175.7(4) . . . . ?
C24 C25 C26 C27 5.3(7) . . . . ?
F2 C26 C27 C28 179.5(4) . . . . ?
C25 C26 C27 C28 -3.4(7) . . . . ?
F2 C26 C27 N2 5.5(6) . . . . ?
C25 C26 C27 N2 -177.4(4) . . . . ?
C30 N2 C27 C28 26.5(7) . . . . ?
C30 N2 C27 C26 -160.5(4) . . . . ?
C26 C27 C28 F3 179.9(4) . . . . ?
N2 C27 C28 F3 -7.0(7) . . . . ?
C26 C27 C28 C29 1.1(7) . . . . ?
N2 C27 C28 C29 174.1(4) . . . . ?
C25 C24 C29 F4 -179.2(4) . . . . ?
C23 C24 C29 F4 0.7(7) . . . . ?
C25 C24 C29 C28 1.9(7) . . . . ?
C23 C24 C29 C28 -178.2(4) . . . . ?
F3 C28 C29 F4 1.8(6) . . . . ?
C27 C28 C29 F4 -179.3(4) . . . . ?
F3 C28 C29 C24 -179.2(4) . . . . ?
C27 C28 C29 C24 -0.3(7) . . . . ?
C27 N2 C30 C31 -174.6(4) . . . . ?
N2 C30 C31 C36 174.1(4) . . . . ?
N2 C30 C31 C32 -2.5(7) . . . . ?
C36 C31 C32 O2 -179.5(4) . . . . ?
C30 C31 C32 O2 -2.9(7) . . . . ?
C36 C31 C32 C33 -2.0(7) . . . . ?
C30 C31 C32 C33 174.6(4) . . . . ?
O2 C32 C33 C34 179.5(5) . . . . ?
C31 C32 C33 C34 1.8(7) . . . . ?
O2 C32 C33 C37 1.1(7) . . . . ?
C31 C32 C33 C37 -176.6(5) . . . . ?
C32 C33 C34 C35 -1.2(8) . . . . ?
C37 C33 C34 C35 177.2(5) . . . . ?
C33 C34 C35 C36 0.6(7) . . . . ?
C33 C34 C35 C38 179.2(5) . . . . ?
C32 C31 C36 C35 1.4(7) . . . . ?
C30 C31 C36 C35 -175.2(4) . . . . ?
C34 C35 C36 C31 -0.7(7) . . . . ?
C38 C35 C36 C31 -179.2(4) . . . . ?
C36 C35 C38 C43 -39.2(7) . . . . ?
C34 C35 C38 C43 142.3(5) . . . . ?
C36 C35 C38 C39 144.6(5) . . . . ?
C34 C35 C38 C39 -33.9(6) . . . . ?
C43 C38 C39 C40 -1.3(7) . . . . ?
C35 C38 C39 C40 175.3(4) . . . . ?
C38 C39 C40 C41 2.3(8) . . . . ?
C39 C40 C41 C42 -0.4(8) . . . . ?
C40 C41 C42 C43 -2.4(8) . . . . ?
C40 C41 C42 C44 174.5(5) . . . . ?
C39 C38 C43 O4 177.0(4) . . . . ?
C35 C38 C43 O4 0.7(6) . . . . ?
C39 C38 C43 C42 -1.8(7) . . . . ?
C35 C38 C43 C42 -178.1(4) . . . . ?
C48 O4 C43 C38 -153.1(4) . . . . ?
C48 O4 C43 C42 25.7(6) . . . . ?
C41 C42 C43 C38 3.6(7) . . . . ?
C44 C42 C43 C38 -173.5(5) . . . . ?
C41 C42 C43 O4 -175.2(4) . . . . ?
C44 C42 C43 O4 7.8(7) . . . . ?
C41 C42 C44 C47 148.8(5) . . . . ?
C43 C42 C44 C47 -34.4(6) . . . . ?
C41 C42 C44 C45 23.6(8) . . . . ?
C43 C42 C44 C45 -159.6(5) . . . . ?
C41 C42 C44 C46 -96.6(7) . . . . ?
C43 C42 C44 C46 80.2(6) . . . . ?
C42 C44 C47 C52 -154.1(5) . . . . ?
C45 C44 C47 C52 -28.1(8) . . . . ?
C46 C44 C47 C52 90.1(6) . . . . ?
C42 C44 C47 C48 30.7(7) . . . . ?
C45 C44 C47 C48 156.6(5) . . . . ?
C46 C44 C47 C48 -85.1(6) . . . . ?
C43 O4 C48 C47 -29.8(6) . . . . ?
C43 O4 C48 C49 152.0(4) . . . . ?
C52 C47 C48 O4 -176.0(4) . . . . ?
C44 C47 C48 O4 -0.5(7) . . . . ?
C52 C47 C48 C49 2.0(7) . . . . ?
C44 C47 C48 C49 177.5(5) . . . . ?
O4 C48 C49 C50 173.7(4) . . . . ?
C47 C48 C49 C50 -4.4(7) . . . . ?
O4 C48 C49 C53 -9.8(6) . . . . ?
C47 C48 C49 C53 172.1(4) . . . . ?
C48 C49 C50 C51 2.9(7) . . . . ?
C53 C49 C50 C51 -173.6(4) . . . . ?
C49 C50 C51 C52 1.0(8) . . . . ?
C50 C51 C52 C47 -3.6(8) . . . . ?
C48 C47 C52 C51 2.1(8) . . . . ?
C44 C47 C52 C51 -173.2(5) . . . . ?
C50 C49 C53 C54 126.8(5) . . . . ?
C48 C49 C53 C54 -49.6(6) . . . . ?
C50 C49 C53 C58 -51.1(6) . . . . ?
C48 C49 C53 C58 132.6(5) . . . . ?
C58 C53 C54 C55 -2.7(7) . . . . ?
C49 C53 C54 C55 179.2(4) . . . . ?
C58 C53 C54 F5 176.1(4) . . . . ?
C49 C53 C54 F5 -2.0(6) . . . . ?
F5 C54 C55 F6 0.9(6) . . . . ?
C53 C54 C55 F6 179.8(4) . . . . ?
F5 C54 C55 C56 -178.3(4) . . . . ?
C53 C54 C55 C56 0.5(7) . . . . ?
C1 N1 C56 C57 5.3(7) . . . . ?
C1 N1 C56 C55 -176.4(4) . . . . ?
F6 C55 C56 C57 -176.8(4) . . . . ?
C54 C55 C56 C57 2.5(6) . . . . ?
F6 C55 C56 N1 4.7(6) . . . . ?
C54 C55 C56 N1 -176.0(4) . . . . ?
N1 C56 C57 C58 175.1(4) . . . . ?
C55 C56 C57 C58 -3.2(7) . . . . ?
N1 C56 C57 F7 -4.1(7) . . . . ?
C55 C56 C57 F7 177.6(4) . . . . ?
F7 C57 C58 F8 1.1(7) . . . . ?
C56 C57 C58 F8 -178.2(4) . . . . ?
F7 C57 C58 C53 -179.8(4) . . . . ?
C56 C57 C58 C53 1.0(7) . . . . ?
C54 C53 C58 F8 -178.9(4) . . . . ?
C49 C53 C58 F8 -0.8(7) . . . . ?
C54 C53 C58 C57 2.0(7) . . . . ?
C49 C53 C58 C57 -180.0(4) . . . . ?
